data_4346066
loop_
_publ_author_name
'Mondal, Prasenjit'
'Ray, Ritwika'
'Das, Ankita'
'Lahiri, Goutam Kumar'

_publ_section_title
;
 Revelation of varying bonding motif of alloxazine, a flavin analogue, in
 selected ruthenium(II/III) frameworks.
;
_journal_issue 6
_journal_name_full 'Inorganic chemistry'
_journal_page_first 3012
_journal_page_last 3021
_journal_paper_doi 10.1021/acs.inorgchem.5b00122
_journal_volume 54
_journal_year 2015
_chemical_formula_sum 'C20 H19 N4 O6 Ru'
_chemical_formula_weight 512.46
_space_group_IT_number 2
_space_group_name_Hall '-P 1'
_space_group_name_H-M_alt 'P -1'
_symmetry_cell_setting triclinic
_symmetry_space_group_name_H-M 'P -1'
_atom_sites_solution_hydrogens geom
_atom_sites_solution_primary direct
_atom_sites_solution_secondary difmap
_audit_creation_method SHELXL-97
_cell_angle_alpha 68.519(13)
_cell_angle_beta 76.490(17)
_cell_angle_gamma 75.877(16)
_cell_formula_units_Z 2
_cell_length_a 7.506(3)
_cell_length_b 10.903(4)
_cell_length_c 13.563(5)
_cell_measurement_temperature 100(2)
_cell_volume 988.8(7)
_computing_structure_refinement 'SHELXL-97 (Sheldrick, 2008)'
_computing_structure_solution 'SHELXS-97 (Sheldrick, 2008)'
_diffrn_ambient_temperature 100(2)
_diffrn_measured_fraction_theta_full 0.996
_diffrn_measured_fraction_theta_max 0.996
_diffrn_radiation_monochromator graphite
_diffrn_radiation_source 'fine-focus sealed tube'
_diffrn_radiation_type MoK\a
_diffrn_radiation_wavelength 0.71075
_diffrn_reflns_av_R_equivalents 0.0524
_diffrn_reflns_av_sigmaI/netI 0.0697
_diffrn_reflns_limit_h_max 8
_diffrn_reflns_limit_h_min -7
_diffrn_reflns_limit_k_max 12
_diffrn_reflns_limit_k_min -10
_diffrn_reflns_limit_l_max 16
_diffrn_reflns_limit_l_min -16
_diffrn_reflns_number 8335
_diffrn_reflns_theta_full 25.00
_diffrn_reflns_theta_max 25.00
_diffrn_reflns_theta_min 3.04
_exptl_absorpt_coefficient_mu 0.840
_exptl_absorpt_correction_T_max 0.9826
_exptl_absorpt_correction_T_min 0.8367
_exptl_absorpt_correction_type numerical
_exptl_crystal_colour red
_exptl_crystal_density_diffrn 1.721
_exptl_crystal_density_method 'not measured'
_exptl_crystal_description needle
_exptl_crystal_F_000 518
_exptl_crystal_size_max 0.22
_exptl_crystal_size_mid 0.15
_exptl_crystal_size_min 0.02
_refine_diff_density_max 0.606
_refine_diff_density_min -0.838
_refine_diff_density_rms 0.113
_refine_ls_extinction_method none
_refine_ls_goodness_of_fit_ref 1.078
_refine_ls_hydrogen_treatment mixed
_refine_ls_matrix_type full
_refine_ls_number_parameters 280
_refine_ls_number_reflns 3462
_refine_ls_number_restraints 0
_refine_ls_restrained_S_all 1.078
_refine_ls_R_factor_all 0.0485
_refine_ls_R_factor_gt 0.0427
_refine_ls_shift/su_max 0.001
_refine_ls_shift/su_mean 0.000
_refine_ls_structure_factor_coef Fsqd
_refine_ls_weighting_details 'calc w=1/[\s^2^(Fo^2^)+(0.0299P)^2^+0.9616P] where P=(Fo^2^+2Fc^2^)/3'
_refine_ls_weighting_scheme calc
_refine_ls_wR_factor_gt 0.0864
_refine_ls_wR_factor_ref 0.0899
_reflns_number_gt 3159
_reflns_number_total 3462
_reflns_threshold_expression >2sigma(I)
_cod_data_source_file ic5b00122_si_001.cif
_cod_data_source_block 2
_cod_original_cell_volume 988.8(6)
_cod_original_sg_symbol_H-M P-1
_cod_database_code 4346066

loop_
_symmetry_equiv_pos_as_xyz
'x, y, z'
'-x, -y, -z'

loop_
_atom_site_label
_atom_site_type_symbol
_atom_site_fract_x
_atom_site_fract_y
_atom_site_fract_z
_atom_site_U_iso_or_equiv
_atom_site_adp_type
_atom_site_occupancy
_atom_site_symmetry_multiplicity
_atom_site_calc_flag
_atom_site_refinement_flags
Ru1 Ru 0.80218(4) 0.36768(3) 0.81598(2) 0.00906(12) Uani 1 1 d .
O1 O 0.5934(4) 0.9798(3) 0.6097(2) 0.0203(7) Uani 1 1 d .
N1 N 0.6387(5) 0.8175(3) 0.5352(3) 0.0149(8) Uani 1 1 d .
H1A H 0.5955 0.8769 0.4780 0.018 Uiso 1 1 calc R
C1 C 0.6536(6) 0.8621(4) 0.6170(3) 0.0157(9) Uani 1 1 d .
O2 O 0.8378(4) 0.5547(3) 0.7992(2) 0.0104(6) Uani 1 1 d .
N2 N 0.7346(5) 0.7729(3) 0.7047(3) 0.0134(8) Uani 1 1 d .
C2 C 0.7715(5) 0.6440(4) 0.7170(3) 0.0107(8) Uani 1 1 d .
O3 O 0.5257(4) 0.4293(3) 0.8417(2) 0.0110(6) Uani 1 1 d .
N3 N 0.7792(4) 0.4620(3) 0.6561(3) 0.0097(7) Uani 1 1 d .
C3 C 0.7438(5) 0.5940(4) 0.6366(3) 0.0106(9) Uani 1 1 d .
O4 O 0.8204(4) 0.3013(3) 0.9736(2) 0.0113(6) Uani 1 1 d .
N4 N 0.6769(5) 0.6497(3) 0.4592(3) 0.0140(8) Uani 1 1 d .
C4 C 0.7767(5) 0.4187(4) 0.5732(3) 0.0124(9) Uani 1 1 d .
O5 O 0.7475(4) 0.1886(3) 0.8388(2) 0.0115(6) Uani 1 1 d .
C5 C 0.8240(6) 0.2814(4) 0.5840(3) 0.0169(9) Uani 1 1 d .
H5A H 0.8549 0.2173 0.6500 0.020 Uiso 1 1 calc R
O6 O 1.0755(4) 0.3032(3) 0.7847(2) 0.0110(6) Uani 1 1 d .
C6 C 0.8255(6) 0.2405(4) 0.5004(3) 0.0165(9) Uani 1 1 d .
H6A H 0.8601 0.1482 0.5075 0.020 Uiso 1 1 calc R
C7 C 0.7757(6) 0.3354(4) 0.4024(3) 0.0185(10) Uani 1 1 d .
H7A H 0.7767 0.3057 0.3446 0.022 Uiso 1 1 calc R
C8 C 0.7264(6) 0.4686(4) 0.3898(3) 0.0159(9) Uani 1 1 d .
H8A H 0.6920 0.5303 0.3239 0.019 Uiso 1 1 calc R
C9 C 0.7261(5) 0.5157(4) 0.4746(3) 0.0128(9) Uani 1 1 d .
C10 C 0.6881(5) 0.6858(4) 0.5394(3) 0.0117(9) Uani 1 1 d .
C11 C 0.2193(5) 0.4261(4) 0.9374(3) 0.0155(9) Uani 1 1 d .
H11A H 0.1921 0.5003 0.8721 0.019 Uiso 1 1 calc R
H11B H 0.1616 0.4538 1.0003 0.019 Uiso 1 1 calc R
H11C H 0.1692 0.3490 0.9414 0.019 Uiso 1 1 calc R
C12 C 0.4256(5) 0.3880(4) 0.9347(3) 0.0115(9) Uani 1 1 d .
C13 C 0.4928(5) 0.3167(4) 1.0308(3) 0.0139(9) Uani 1 1 d .
H13A H 0.4035 0.2844 1.0919 0.017 Uiso 1 1 calc R
C14 C 0.6769(6) 0.2875(4) 1.0473(3) 0.0121(9) Uani 1 1 d .
C15 C 0.7135(6) 0.2415(4) 1.1612(3) 0.0157(9) Uani 1 1 d .
H15A H 0.6455 0.3083 1.1953 0.019 Uiso 1 1 calc R
H15B H 0.8471 0.2304 1.1609 0.019 Uiso 1 1 calc R
H15C H 0.6715 0.1557 1.2014 0.019 Uiso 1 1 calc R
C16 C 0.7864(6) -0.0474(4) 0.9005(3) 0.0173(9) Uani 1 1 d .
H16A H 0.8753 -0.1237 0.9366 0.021 Uiso 1 1 calc R
H16B H 0.7642 -0.0605 0.8369 0.021 Uiso 1 1 calc R
H16C H 0.6688 -0.0403 0.9498 0.021 Uiso 1 1 calc R
C17 C 0.8642(6) 0.0787(4) 0.8671(3) 0.0142(9) Uani 1 1 d .
C18 C 1.0539(5) 0.0722(4) 0.8619(3) 0.0137(9) Uani 1 1 d .
H18A H 1.1243 -0.0137 0.8921 0.016 Uiso 1 1 calc R
C19 C 1.1503(5) 0.1787(4) 0.8170(3) 0.0108(9) Uani 1 1 d .
C20 C 1.3595(5) 0.1517(4) 0.8001(3) 0.0151(9) Uani 1 1 d .
H20A H 1.4045 0.0550 0.8194 0.018 Uiso 1 1 calc R
H20B H 1.4030 0.1871 0.8453 0.018 Uiso 1 1 calc R
H20C H 1.4073 0.1954 0.7245 0.018 Uiso 1 1 calc R

loop_
_atom_site_aniso_label
_atom_site_aniso_U_11
_atom_site_aniso_U_22
_atom_site_aniso_U_33
_atom_site_aniso_U_23
_atom_site_aniso_U_13
_atom_site_aniso_U_12
Ru1 0.00759(19) 0.0117(2) 0.00738(18) -0.00352(14) 0.00010(13) -0.00133(13)
O1 0.0307(19) 0.0096(16) 0.0179(16) -0.0040(13) -0.0032(14) -0.0005(13)
N1 0.019(2) 0.0130(18) 0.0074(17) -0.0002(14) -0.0043(15) 0.0030(15)
C1 0.014(2) 0.016(2) 0.014(2) -0.0025(18) 0.0010(18) -0.0038(18)
O2 0.0111(15) 0.0108(14) 0.0086(14) -0.0011(12) -0.0015(12) -0.0036(11)
N2 0.0132(19) 0.0145(19) 0.0120(18) -0.0043(15) -0.0010(15) -0.0021(15)
C2 0.008(2) 0.015(2) 0.009(2) -0.0047(17) 0.0041(16) -0.0058(17)
O3 0.0103(15) 0.0108(15) 0.0113(15) -0.0044(12) -0.0007(12) -0.0005(11)
N3 0.0052(17) 0.0119(18) 0.0106(17) -0.0036(14) 0.0023(13) -0.0026(13)
C3 0.009(2) 0.014(2) 0.008(2) -0.0039(17) 0.0035(16) -0.0052(17)
O4 0.0106(15) 0.0129(15) 0.0095(14) -0.0012(12) -0.0028(12) -0.0029(11)
N4 0.0121(19) 0.0174(19) 0.0121(18) -0.0055(15) -0.0001(15) -0.0025(15)
C4 0.008(2) 0.019(2) 0.011(2) -0.0067(18) 0.0005(16) -0.0039(17)
O5 0.0118(15) 0.0122(15) 0.0118(14) -0.0049(12) -0.0013(12) -0.0033(12)
C5 0.016(2) 0.018(2) 0.015(2) -0.0044(19) -0.0021(18) -0.0034(18)
O6 0.0115(15) 0.0109(15) 0.0110(14) -0.0051(12) -0.0002(12) -0.0020(12)
C6 0.019(2) 0.014(2) 0.018(2) -0.0084(19) -0.0007(19) -0.0039(18)
C7 0.021(2) 0.026(3) 0.015(2) -0.013(2) 0.0007(19) -0.011(2)
C8 0.016(2) 0.022(2) 0.010(2) -0.0044(18) -0.0026(18) -0.0049(18)
C9 0.010(2) 0.018(2) 0.011(2) -0.0046(18) 0.0028(17) -0.0062(18)
C10 0.010(2) 0.013(2) 0.010(2) -0.0019(17) 0.0019(16) -0.0034(17)
C11 0.013(2) 0.020(2) 0.015(2) -0.0080(19) -0.0008(18) -0.0039(18)
C12 0.010(2) 0.010(2) 0.018(2) -0.0076(18) -0.0002(17) -0.0050(16)
C13 0.011(2) 0.019(2) 0.013(2) -0.0056(18) 0.0031(17) -0.0076(18)
C14 0.017(2) 0.007(2) 0.012(2) -0.0027(17) -0.0003(18) -0.0029(17)
C15 0.017(2) 0.019(2) 0.011(2) -0.0071(18) -0.0011(18) -0.0014(18)
C16 0.013(2) 0.017(2) 0.020(2) -0.0037(19) -0.0030(18) -0.0016(18)
C17 0.016(2) 0.017(2) 0.007(2) -0.0021(17) 0.0000(17) -0.0029(18)
C18 0.012(2) 0.010(2) 0.016(2) 0.0000(18) -0.0044(18) -0.0003(17)
C19 0.010(2) 0.015(2) 0.0060(19) -0.0037(17) 0.0001(16) -0.0013(17)
C20 0.008(2) 0.021(2) 0.016(2) -0.0083(19) -0.0001(17) 0.0005(17)

loop_
_atom_type_symbol
_atom_type_description
_atom_type_scat_dispersion_real
_atom_type_scat_dispersion_imag
_atom_type_scat_source
C C 0.0033 0.0016 'International Tables Vol C Tables 4.2.6.8 and 6.1.1.4'
H H 0.0000 0.0000 'International Tables Vol C Tables 4.2.6.8 and 6.1.1.4'
N N 0.0061 0.0033 'International Tables Vol C Tables 4.2.6.8 and 6.1.1.4'
O O 0.0106 0.0060 'International Tables Vol C Tables 4.2.6.8 and 6.1.1.4'
Ru Ru -1.2594 0.8363 'International Tables Vol C Tables 4.2.6.8 and 6.1.1.4'

loop_
_geom_angle_atom_site_label_1
_geom_angle_atom_site_label_2
_geom_angle_atom_site_label_3
_geom_angle
O5 Ru1 O6 91.34(11)
O5 Ru1 O3 86.97(11)
O6 Ru1 O3 177.15(10)
O5 Ru1 O4 86.87(11)
O6 Ru1 O4 89.00(11)
O3 Ru1 O4 93.20(11)
O5 Ru1 O2 175.47(11)
O6 Ru1 O2 92.92(11)
O3 Ru1 O2 88.82(11)
O4 Ru1 O2 91.68(10)
O5 Ru1 N3 100.77(12)
O6 Ru1 N3 93.29(12)
O3 Ru1 N3 84.77(11)
O4 Ru1 N3 171.96(12)
O2 Ru1 N3 80.51(11)
C10 N1 C1 123.5(3)
C10 N1 H1A 118.2
C1 N1 H1A 118.2
O1 C1 N2 121.3(4)
O1 C1 N1 118.9(4)
N2 C1 N1 119.8(4)
C2 O2 Ru1 111.4(2)
C2 N2 C1 119.0(3)
O2 C2 N2 122.5(3)
O2 C2 C3 115.9(3)
N2 C2 C3 121.7(4)
C12 O3 Ru1 122.3(2)
C3 N3 C4 116.8(3)
C3 N3 Ru1 108.6(2)
C4 N3 Ru1 134.3(3)
N3 C3 C10 122.2(4)
N3 C3 C2 118.2(3)
C10 C3 C2 119.5(4)
C14 O4 Ru1 122.6(2)
C10 N4 C9 115.3(3)
N3 C4 C5 120.9(4)
N3 C4 C9 118.9(4)
C5 C4 C9 120.2(4)
C17 O5 Ru1 123.5(3)
C6 C5 C4 120.2(4)
C6 C5 H5A 119.9
C4 C5 H5A 119.9
C19 O6 Ru1 122.9(3)
C5 C6 C7 120.2(4)
C5 C6 H6A 119.9
C7 C6 H6A 119.9
C8 C7 C6 121.1(4)
C8 C7 H7A 119.4
C6 C7 H7A 119.4
C7 C8 C9 120.5(4)
C7 C8 H8A 119.8
C9 C8 H8A 119.8
N4 C9 C8 119.0(4)
N4 C9 C4 123.2(4)
C8 C9 C4 117.8(4)
N4 C10 N1 121.2(4)
N4 C10 C3 123.3(4)
N1 C10 C3 115.5(4)
C12 C11 H11A 109.5
C12 C11 H11B 109.5
H11A C11 H11B 109.5
C12 C11 H11C 109.5
H11A C11 H11C 109.5
H11B C11 H11C 109.5
O3 C12 C13 125.7(4)
O3 C12 C11 115.7(3)
C13 C12 C11 118.5(4)
C12 C13 C14 127.1(4)
C12 C13 H13A 116.5
C14 C13 H13A 116.5
O4 C14 C13 125.8(4)
O4 C14 C15 116.1(3)
C13 C14 C15 118.0(4)
C14 C15 H15A 109.5
C14 C15 H15B 109.5
H15A C15 H15B 109.5
C14 C15 H15C 109.5
H15A C15 H15C 109.5
H15B C15 H15C 109.5
C17 C16 H16A 109.5
C17 C16 H16B 109.5
H16A C16 H16B 109.5
C17 C16 H16C 109.5
H16A C16 H16C 109.5
H16B C16 H16C 109.5
O5 C17 C18 124.1(4)
O5 C17 C16 115.6(4)
C18 C17 C16 120.1(4)
C19 C18 C17 126.5(4)
C19 C18 H18A 116.7
C17 C18 H18A 116.7
O6 C19 C18 125.3(4)
O6 C19 C20 115.0(3)
C18 C19 C20 119.6(4)
C19 C20 H20A 109.5
C19 C20 H20B 109.5
H20A C20 H20B 109.5
C19 C20 H20C 109.5
H20A C20 H20C 109.5
H20B C20 H20C 109.5

loop_
_geom_bond_atom_site_label_1
_geom_bond_atom_site_label_2
_geom_bond_distance
Ru1 O5 1.992(3)
Ru1 O6 1.998(3)
Ru1 O3 2.008(3)
Ru1 O4 2.017(3)
Ru1 O2 2.045(3)
Ru1 N3 2.060(3)
O1 C1 1.227(5)
N1 C10 1.375(5)
N1 C1 1.399(5)
N1 H1A 0.8800
C1 N2 1.390(5)
O2 C2 1.291(4)
N2 C2 1.319(5)
C2 C3 1.459(5)
O3 C12 1.290(5)
N3 C3 1.333(5)
N3 C4 1.376(5)
C3 C10 1.414(5)
O4 C14 1.284(5)
N4 C10 1.311(5)
N4 C9 1.366(5)
C4 C5 1.412(6)
C4 C9 1.434(5)
O5 C17 1.287(5)
C5 C6 1.359(6)
C5 H5A 0.9500
O6 C19 1.287(4)
C6 C7 1.418(6)
C6 H6A 0.9500
C7 C8 1.364(6)
C7 H7A 0.9500
C8 C9 1.420(5)
C8 H8A 0.9500
C11 C12 1.498(5)
C11 H11A 0.9800
C11 H11B 0.9800
C11 H11C 0.9800
C12 C13 1.389(5)
C13 C14 1.392(5)
C13 H13A 0.9500
C14 C15 1.509(5)
C15 H15A 0.9800
C15 H15B 0.9800
C15 H15C 0.9800
C16 C17 1.499(6)
C16 H16A 0.9800
C16 H16B 0.9800
C16 H16C 0.9800
C17 C18 1.395(5)
C18 C19 1.389(5)
C18 H18A 0.9500
C19 C20 1.503(5)
C20 H20A 0.9800
C20 H20B 0.9800
C20 H20C 0.9800

loop_
_geom_hbond_atom_site_label_D
_geom_hbond_atom_site_label_H
_geom_hbond_atom_site_label_A
_geom_hbond_distance_DH
_geom_hbond_distance_HA
_geom_hbond_distance_DA
_geom_hbond_angle_DHA
_geom_hbond_site_symmetry_A
N1 H1A O1 0.88 2.05 2.885(4) 157.5 2_676
N1 H1A O1 0.88 2.05 2.885(4) 157.5 2_676

loop_
_geom_torsion_atom_site_label_1
_geom_torsion_atom_site_label_2
_geom_torsion_atom_site_label_3
_geom_torsion_atom_site_label_4
_geom_torsion
C10 N1 C1 O1 -174.7(4)
C10 N1 C1 N2 4.9(6)
O5 Ru1 O2 C2 -86.1(13)
O6 Ru1 O2 C2 113.6(3)
O3 Ru1 O2 C2 -64.1(3)
O4 Ru1 O2 C2 -157.3(3)
N3 Ru1 O2 C2 20.8(3)
O1 C1 N2 C2 169.9(4)
N1 C1 N2 C2 -9.8(6)
Ru1 O2 C2 N2 162.3(3)
Ru1 O2 C2 C3 -19.1(4)
C1 N2 C2 O2 -176.4(4)
C1 N2 C2 C3 5.1(6)
O5 Ru1 O3 C12 68.9(3)
O6 Ru1 O3 C12 123(2)
O4 Ru1 O3 C12 -17.7(3)
O2 Ru1 O3 C12 -109.4(3)
N3 Ru1 O3 C12 170.1(3)
O5 Ru1 N3 C3 157.4(2)
O6 Ru1 N3 C3 -110.6(3)
O3 Ru1 N3 C3 71.5(3)
O4 Ru1 N3 C3 -4.2(10)
O2 Ru1 N3 C3 -18.2(2)
O5 Ru1 N3 C4 -15.9(4)
O6 Ru1 N3 C4 76.1(4)
O3 Ru1 N3 C4 -101.8(4)
O4 Ru1 N3 C4 -177.6(7)
O2 Ru1 N3 C4 168.5(4)
C4 N3 C3 C10 6.0(6)
Ru1 N3 C3 C10 -168.6(3)
C4 N3 C3 C2 -171.3(3)
Ru1 N3 C3 C2 14.1(4)
O2 C2 C3 N3 3.3(5)
N2 C2 C3 N3 -178.2(4)
O2 C2 C3 C10 -174.2(4)
N2 C2 C3 C10 4.4(6)
O5 Ru1 O4 C14 -74.0(3)
O6 Ru1 O4 C14 -165.4(3)
O3 Ru1 O4 C14 12.8(3)
O2 Ru1 O4 C14 101.7(3)
N3 Ru1 O4 C14 87.9(9)
C3 N3 C4 C5 176.0(4)
Ru1 N3 C4 C5 -11.1(6)
C3 N3 C4 C9 -3.7(5)
Ru1 N3 C4 C9 169.3(3)
O6 Ru1 O5 C17 24.9(3)
O3 Ru1 O5 C17 -157.4(3)
O4 Ru1 O5 C17 -64.0(3)
O2 Ru1 O5 C17 -135.4(12)
N3 Ru1 O5 C17 118.5(3)
N3 C4 C5 C6 -178.3(4)
C9 C4 C5 C6 1.4(6)
O5 Ru1 O6 C19 -22.5(3)
O3 Ru1 O6 C19 -76(2)
O4 Ru1 O6 C19 64.4(3)
O2 Ru1 O6 C19 156.0(3)
N3 Ru1 O6 C19 -123.3(3)
C4 C5 C6 C7 -1.4(6)
C5 C6 C7 C8 0.3(7)
C6 C7 C8 C9 0.8(6)
C10 N4 C9 C8 -177.1(4)
C10 N4 C9 C4 3.4(6)
C7 C8 C9 N4 179.7(4)
C7 C8 C9 C4 -0.8(6)
N3 C4 C9 N4 -1.1(6)
C5 C4 C9 N4 179.3(4)
N3 C4 C9 C8 179.4(3)
C5 C4 C9 C8 -0.3(6)
C9 N4 C10 N1 -178.6(3)
C9 N4 C10 C3 -1.0(6)
C1 N1 C10 N4 -177.9(4)
C1 N1 C10 C3 4.4(6)
N3 C3 C10 N4 -3.8(6)
C2 C3 C10 N4 173.5(4)
N3 C3 C10 N1 173.8(3)
C2 C3 C10 N1 -8.9(5)
Ru1 O3 C12 C13 11.5(5)
Ru1 O3 C12 C11 -170.9(2)
O3 C12 C13 C14 6.7(7)
C11 C12 C13 C14 -170.9(4)
Ru1 O4 C14 C13 -0.9(6)
Ru1 O4 C14 C15 -177.9(2)
C12 C13 C14 O4 -12.8(7)
C12 C13 C14 C15 164.1(4)
Ru1 O5 C17 C18 -15.3(5)
Ru1 O5 C17 C16 168.8(3)
O5 C17 C18 C19 -6.6(7)
C16 C17 C18 C19 169.2(4)
Ru1 O6 C19 C18 10.6(5)
Ru1 O6 C19 C20 -171.2(2)
C17 C18 C19 O6 9.1(7)
C17 C18 C19 C20 -169.0(4)
